data_8105438
loop_
_publ_author_name
'Yeo, Chien Ing'
'Tiekink, Edward R.T.'

_publ_section_title
;
 Crystal structure of [(Z)-O-isopropyl
 N-(4-nitrophenyl)thiocarbamato-\kS]-(triphenylphosphine-\kP)-gold(I),
 C28H26AuN2O3PS
;
_journal_issue 5
_journal_name_full 'Zeitschrift f\"ur Kristallographie - New Crystal Structures'
_journal_page_first 1263
_journal_page_last 1265
_journal_paper_doi 10.1515/ncrs-2020-0306
_journal_volume 235
_journal_year 2020
_chemical_formula_moiety 'C28 H26 Au N2 O3 P S'
_chemical_formula_sum 'C28 H26 Au N2 O3 P S'
_chemical_formula_weight 698.50
_space_group_crystal_system triclinic
_space_group_IT_number 2
_space_group_name_Hall '-P 1'
_space_group_name_H-M_alt 'P -1'
_atom_sites_solution_hydrogens geom
_atom_sites_solution_primary direct
_atom_sites_solution_secondary difmap
_cell_angle_alpha 95.615(2)
_cell_angle_beta 105.606(3)
_cell_angle_gamma 94.009(2)
_cell_formula_units_Z 2
_cell_length_a 8.6339(3)
_cell_length_b 11.0503(3)
_cell_length_c 14.5091(5)
_cell_measurement_reflns_used 13763
_cell_measurement_temperature 100(2)
_cell_measurement_theta_max 30.3000
_cell_measurement_theta_min 3.6640
_cell_volume 1320.14(8)
_computing_cell_refinement 'CrysAlis PRO [1]'
_computing_data_collection 'CrysAlis PRO [1]'
_computing_data_reduction 'CrysAlis PRO [1]'
_computing_molecular_graphics 'ORTEP for Windows'
_computing_publication_material 'SHELXL-2018/3 [3]'
_computing_structure_refinement 'SHELXL-2018/3 [3]'
_computing_structure_solution 'SHELX-97 [2]'
_diffrn_ambient_temperature 100(2)
_diffrn_detector_area_resol_mean 10.4041
_diffrn_measured_fraction_theta_full 0.999
_diffrn_measured_fraction_theta_max 0.999
_diffrn_measurement_device_type 'Agilent Technologies SuperNova Dual diffractometer with Atlas detector'
_diffrn_measurement_method '\w scan'
_diffrn_radiation_monochromator Mirror
_diffrn_radiation_source 'SuperNova (Mo) X-ray Source'
_diffrn_radiation_type MoK\a
_diffrn_radiation_wavelength 0.71073
_diffrn_reflns_av_R_equivalents 0.0674
_diffrn_reflns_av_unetI/netI 0.0460
_diffrn_reflns_Laue_measured_fraction_full 0.999
_diffrn_reflns_Laue_measured_fraction_max 0.999
_diffrn_reflns_limit_h_max 11
_diffrn_reflns_limit_h_min -11
_diffrn_reflns_limit_k_max 14
_diffrn_reflns_limit_k_min -14
_diffrn_reflns_limit_l_max 18
_diffrn_reflns_limit_l_min -18
_diffrn_reflns_number 30503
_diffrn_reflns_point_group_measured_fraction_full 0.999
_diffrn_reflns_point_group_measured_fraction_max 0.999
_diffrn_reflns_theta_full 27.499
_diffrn_reflns_theta_max 27.499
_diffrn_reflns_theta_min 2.934
_exptl_absorpt_coefficient_mu 5.744
_exptl_absorpt_correction_T_max 1.00000
_exptl_absorpt_correction_T_min 0.39003
_exptl_absorpt_correction_type multi-scan
_exptl_absorpt_process_details 'CrysAlis PRO [1]'
_exptl_crystal_colour yellow
_exptl_crystal_density_diffrn 1.757
_exptl_crystal_description slab
_exptl_crystal_F_000 684
_exptl_crystal_size_max 0.300
_exptl_crystal_size_mid 0.270
_exptl_crystal_size_min 0.160
_refine_diff_density_max 3.054
_refine_diff_density_min -2.126
_refine_diff_density_rms 0.189
_refine_ls_extinction_coef .
_refine_ls_extinction_method none
_refine_ls_goodness_of_fit_ref 1.073
_refine_ls_hydrogen_treatment constr
_refine_ls_matrix_type full
_refine_ls_number_parameters 327
_refine_ls_number_reflns 6068
_refine_ls_number_restraints 0
_refine_ls_restrained_S_all 1.073
_refine_ls_R_factor_all 0.0376
_refine_ls_R_factor_gt 0.0332
_refine_ls_shift/su_max 0.002
_refine_ls_shift/su_mean 0.000
_refine_ls_structure_factor_coef Fsqd
_refine_ls_weighting_details 'w=1/[\s^2^(Fo^2^)+(0.0532P)^2^] where P=(Fo^2^+2Fc^2^)/3'
_refine_ls_weighting_scheme calc
_refine_ls_wR_factor_gt 0.0848
_refine_ls_wR_factor_ref 0.0886
_reflns_Friedel_coverage 0.000
_reflns_Friedel_fraction_full .
_reflns_Friedel_fraction_max .
_reflns_number_gt 5608
_reflns_number_total 6068
_reflns_threshold_expression 'I > 2\s(I)'
_cod_data_source_file suppl_ncrs-2020-0306_suppl.cif
_cod_data_source_block shelx
_cod_database_code 8105438
_shelx_space_group_comment
;
The symmetry employed for this shelxl refinement is uniquely defined
by the following loop, which should always be used as a source of
symmetry information in preference to the above space-group names.
They are only intended as comments.
;
_shelx_estimated_absorpt_t_min 0.278
_shelx_estimated_absorpt_t_max 0.460

loop_
_space_group_symop_operation_xyz
'x, y, z'
'-x, -y, -z'

loop_
_atom_site_label
_atom_site_type_symbol
_atom_site_fract_x
_atom_site_fract_y
_atom_site_fract_z
_atom_site_U_iso_or_equiv
_atom_site_adp_type
_atom_site_occupancy
_atom_site_site_symmetry_order
_atom_site_calc_flag
_atom_site_refinement_flags_posn
_atom_site_refinement_flags_adp
_atom_site_refinement_flags_occupancy
_atom_site_disorder_assembly
_atom_site_disorder_group
Au Au 0.90609(2) 0.14301(2) 0.37306(2) 0.01835(7) Uani 1 1 d . . . . .
S1 S 0.86000(13) 0.22266(11) 0.51492(8) 0.0251(2) Uani 1 1 d . . . . .
P1 P 0.94848(12) 0.07667(9) 0.23047(8) 0.0154(2) Uani 1 1 d . . . . .
O1 O 1.1696(3) 0.2830(3) 0.5424(2) 0.0226(6) Uani 1 1 d . . . . .
O2 O 0.5538(4) 0.6587(3) 0.8053(3) 0.0328(8) Uani 1 1 d . . . . .
O3 O 0.5482(4) 0.4944(3) 0.8745(2) 0.0321(7) Uani 1 1 d . . . . .
N1 N 1.0654(4) 0.3865(3) 0.6516(3) 0.0210(7) Uani 1 1 d . . . . .
N2 N 0.5967(4) 0.5576(3) 0.8199(3) 0.0232(7) Uani 1 1 d . . . . .
C1 C 1.0436(5) 0.3071(4) 0.5776(3) 0.0186(8) Uani 1 1 d . . . . .
C2 C 0.9391(5) 0.4218(4) 0.6885(3) 0.0188(8) Uani 1 1 d . . . . .
C3 C 0.8639(5) 0.3472(4) 0.7399(3) 0.0209(8) Uani 1 1 d . . . . .
H3 H 0.891098 0.265794 0.745156 0.025 Uiso 1 1 calc R U . . .
C4 C 0.7516(5) 0.3901(4) 0.7829(3) 0.0197(8) Uani 1 1 d . . . . .
H4 H 0.702013 0.339650 0.818497 0.024 Uiso 1 1 calc R U . . .
C5 C 0.7117(5) 0.5092(3) 0.7732(3) 0.0178(8) Uani 1 1 d . . . . .
C6 C 0.7810(5) 0.5843(4) 0.7209(3) 0.0215(8) Uani 1 1 d . . . . .
H6 H 0.750336 0.664460 0.713483 0.026 Uiso 1 1 calc R U . . .
C7 C 0.8964(5) 0.5396(4) 0.6795(3) 0.0210(8) Uani 1 1 d . . . . .
H7 H 0.946761 0.590428 0.644560 0.025 Uiso 1 1 calc R U . . .
C8 C 1.3295(5) 0.3504(4) 0.5922(3) 0.0246(9) Uani 1 1 d . . . . .
H8 H 1.352834 0.347343 0.663216 0.029 Uiso 1 1 calc R U . . .
C9 C 1.3336(6) 0.4813(4) 0.5720(4) 0.0326(10) Uani 1 1 d . . . . .
H9A H 1.313121 0.484120 0.502524 0.049 Uiso 1 1 calc R U . . .
H9B H 1.440091 0.524060 0.605803 0.049 Uiso 1 1 calc R U . . .
H9C H 1.250293 0.520977 0.594645 0.049 Uiso 1 1 calc R U . . .
C10 C 1.4476(5) 0.2804(5) 0.5538(4) 0.0341(11) Uani 1 1 d . . . . .
H10A H 1.435384 0.194746 0.565244 0.051 Uiso 1 1 calc R U . . .
H10B H 1.558076 0.316160 0.586758 0.051 Uiso 1 1 calc R U . . .
H10C H 1.425868 0.284783 0.484384 0.051 Uiso 1 1 calc R U . . .
C11 C 0.8160(5) -0.0541(3) 0.1596(3) 0.0171(8) Uani 1 1 d . . . . .
C12 C 0.8076(5) -0.1605(3) 0.2035(3) 0.0187(8) Uani 1 1 d . . . . .
H12 H 0.866172 -0.161492 0.268978 0.022 Uiso 1 1 calc R U . . .
C13 C 0.7135(5) -0.2646(4) 0.1513(3) 0.0232(9) Uani 1 1 d . . . . .
H13 H 0.710985 -0.337880 0.180305 0.028 Uiso 1 1 calc R U . . .
C14 C 0.6235(5) -0.2618(4) 0.0573(3) 0.0213(8) Uani 1 1 d . . . . .
H14 H 0.557566 -0.332852 0.022334 0.026 Uiso 1 1 calc R U . . .
C15 C 0.6286(5) -0.1565(4) 0.0135(3) 0.0231(9) Uani 1 1 d . . . . .
H15 H 0.566404 -0.155499 -0.051230 0.028 Uiso 1 1 calc R U . . .
C16 C 0.7255(5) -0.0513(4) 0.0646(3) 0.0205(8) Uani 1 1 d . . . . .
H16 H 0.729567 0.021217 0.034767 0.025 Uiso 1 1 calc R U . . .
C21 C 1.1512(5) 0.0318(4) 0.2450(3) 0.0192(8) Uani 1 1 d . . . . .
C22 C 1.2685(5) 0.0749(4) 0.3304(3) 0.0265(9) Uani 1 1 d . . . . .
H22 H 1.240824 0.122430 0.380736 0.032 Uiso 1 1 calc R U . . .
C23 C 1.4286(5) 0.0475(5) 0.3416(4) 0.0338(11) Uani 1 1 d . . . . .
H23 H 1.509893 0.078189 0.399222 0.041 Uiso 1 1 calc R U . . .
C24 C 1.4681(5) -0.0226(4) 0.2703(4) 0.0336(11) Uani 1 1 d . . . . .
H24 H 1.576592 -0.040931 0.279064 0.040 Uiso 1 1 calc R U . . .
C25 C 1.3512(5) -0.0678(4) 0.1848(4) 0.0272(10) Uani 1 1 d . . . . .
H25 H 1.379645 -0.116519 0.135351 0.033 Uiso 1 1 calc R U . . .
C26 C 1.1917(5) -0.0407(4) 0.1723(3) 0.0225(9) Uani 1 1 d . . . . .
H26 H 1.110931 -0.071535 0.114472 0.027 Uiso 1 1 calc R U . . .
C31 C 0.9253(5) 0.1958(3) 0.1508(3) 0.0180(8) Uani 1 1 d . . . . .
C32 C 1.0193(5) 0.2090(4) 0.0875(3) 0.0222(8) Uani 1 1 d . . . . .
H32 H 1.099597 0.155291 0.084839 0.027 Uiso 1 1 calc R U . . .
C33 C 0.9950(5) 0.3019(4) 0.0280(3) 0.0244(9) Uani 1 1 d . . . . .
H33 H 1.057836 0.310981 -0.015989 0.029 Uiso 1 1 calc R U . . .
C34 C 0.8779(5) 0.3813(4) 0.0333(3) 0.0247(9) Uani 1 1 d . . . . .
H34 H 0.862374 0.445337 -0.006408 0.030 Uiso 1 1 calc R U . . .
C35 C 0.7843(5) 0.3670(4) 0.0963(3) 0.0233(9) Uani 1 1 d . . . . .
H35 H 0.703589 0.420433 0.098899 0.028 Uiso 1 1 calc R U . . .
C36 C 0.8082(5) 0.2753(4) 0.1554(3) 0.0206(8) Uani 1 1 d . . . . .
H36 H 0.744904 0.266315 0.199158 0.025 Uiso 1 1 calc R U . . .

loop_
_atom_site_aniso_label
_atom_site_aniso_U_11
_atom_site_aniso_U_22
_atom_site_aniso_U_33
_atom_site_aniso_U_23
_atom_site_aniso_U_13
_atom_site_aniso_U_12
Au 0.01733(10) 0.01912(10) 0.01938(10) -0.00531(6) 0.00951(7) 0.00033(6)
S1 0.0175(5) 0.0335(6) 0.0236(5) -0.0118(4) 0.0118(4) -0.0050(4)
P1 0.0147(5) 0.0145(5) 0.0176(5) -0.0028(4) 0.0072(4) 0.0015(4)
O1 0.0173(14) 0.0287(16) 0.0224(15) -0.0040(12) 0.0094(12) 0.0020(12)
O2 0.0341(18) 0.0278(17) 0.040(2) -0.0028(14) 0.0146(16) 0.0153(14)
O3 0.0330(18) 0.0296(17) 0.0403(19) -0.0009(14) 0.0237(16) 0.0021(13)
N1 0.0211(18) 0.0252(18) 0.0166(17) -0.0046(14) 0.0077(15) 0.0017(14)
N2 0.0214(17) 0.0228(18) 0.0243(19) -0.0076(14) 0.0080(15) 0.0033(14)
C1 0.0175(19) 0.022(2) 0.019(2) 0.0042(16) 0.0085(16) 0.0036(15)
C2 0.0174(19) 0.020(2) 0.0157(19) -0.0049(15) 0.0029(16) -0.0005(15)
C3 0.025(2) 0.0188(19) 0.020(2) -0.0008(15) 0.0091(17) 0.0053(16)
C4 0.021(2) 0.0186(19) 0.0195(19) -0.0019(15) 0.0074(16) 0.0000(15)
C5 0.0152(18) 0.0193(19) 0.0168(19) -0.0060(15) 0.0037(15) 0.0023(15)
C6 0.022(2) 0.019(2) 0.021(2) -0.0036(16) 0.0036(17) 0.0012(16)
C7 0.0180(19) 0.025(2) 0.0181(19) -0.0011(16) 0.0048(16) -0.0025(16)
C8 0.0137(19) 0.038(2) 0.019(2) -0.0025(18) 0.0028(16) -0.0009(17)
C9 0.025(2) 0.039(3) 0.032(2) -0.001(2) 0.009(2) -0.0080(19)
C10 0.016(2) 0.057(3) 0.030(3) -0.002(2) 0.0087(19) 0.007(2)
C11 0.0175(19) 0.0159(19) 0.0186(19) -0.0041(15) 0.0089(16) 0.0002(15)
C12 0.0184(19) 0.0180(19) 0.021(2) -0.0005(15) 0.0089(16) 0.0027(15)
C13 0.023(2) 0.017(2) 0.031(2) -0.0018(16) 0.0128(18) -0.0004(16)
C14 0.0172(19) 0.021(2) 0.025(2) -0.0067(16) 0.0090(17) -0.0034(15)
C15 0.022(2) 0.025(2) 0.020(2) -0.0070(16) 0.0054(17) 0.0023(16)
C16 0.021(2) 0.019(2) 0.022(2) 0.0007(16) 0.0090(17) 0.0001(16)
C21 0.0195(19) 0.0155(19) 0.025(2) -0.0004(16) 0.0116(17) 0.0015(15)
C22 0.021(2) 0.030(2) 0.028(2) -0.0059(18) 0.0096(18) 0.0055(17)
C23 0.016(2) 0.044(3) 0.037(3) -0.007(2) 0.003(2) 0.0069(19)
C24 0.021(2) 0.039(3) 0.047(3) 0.006(2) 0.018(2) 0.0095(19)
C25 0.032(2) 0.020(2) 0.039(3) 0.0034(18) 0.024(2) 0.0089(18)
C26 0.026(2) 0.019(2) 0.027(2) 0.0012(16) 0.0142(18) 0.0053(16)
C31 0.0174(18) 0.0137(18) 0.021(2) -0.0043(15) 0.0058(16) -0.0004(14)
C32 0.020(2) 0.019(2) 0.027(2) -0.0034(16) 0.0083(18) 0.0016(16)
C33 0.027(2) 0.025(2) 0.024(2) -0.0004(17) 0.0119(19) -0.0012(17)
C34 0.028(2) 0.0162(19) 0.027(2) 0.0015(16) 0.0039(19) -0.0015(16)
C35 0.024(2) 0.017(2) 0.028(2) -0.0029(17) 0.0066(18) 0.0069(16)
C36 0.0185(19) 0.020(2) 0.022(2) -0.0038(16) 0.0061(17) 0.0017(15)

loop_
_atom_type_symbol
_atom_type_description
_atom_type_scat_dispersion_real
_atom_type_scat_dispersion_imag
_atom_type_scat_source
C C 0.0033 0.0016 'International Tables Vol C Tables 4.2.6.8 and 6.1.1.4'
H H 0.0000 0.0000 'International Tables Vol C Tables 4.2.6.8 and 6.1.1.4'
Au Au -2.0133 8.8022 'International Tables Vol C Tables 4.2.6.8 and 6.1.1.4'
N N 0.0061 0.0033 'International Tables Vol C Tables 4.2.6.8 and 6.1.1.4'
O O 0.0106 0.0060 'International Tables Vol C Tables 4.2.6.8 and 6.1.1.4'
P P 0.1023 0.0942 'International Tables Vol C Tables 4.2.6.8 and 6.1.1.4'
S S 0.1246 0.1234 'International Tables Vol C Tables 4.2.6.8 and 6.1.1.4'

loop_
_geom_angle_atom_site_label_1
_geom_angle_atom_site_label_2
_geom_angle_atom_site_label_3
_geom_angle
_geom_angle_site_symmetry_1
_geom_angle_site_symmetry_3
P1 Au S1 176.31(3) . .
C1 S1 Au 103.55(14) . .
C21 P1 C11 104.68(18) . .
C21 P1 C31 106.57(18) . .
C11 P1 C31 104.73(18) . .
C21 P1 Au 112.04(14) . .
C11 P1 Au 116.71(13) . .
C31 P1 Au 111.32(13) . .
C1 O1 C8 117.9(3) . .
C1 N1 C2 122.9(3) . .
O2 N2 O3 123.0(4) . .
O2 N2 C5 119.1(3) . .
O3 N2 C5 117.9(3) . .
N1 C1 O1 119.6(4) . .
N1 C1 S1 125.6(3) . .
O1 C1 S1 114.8(3) . .
C7 C2 N1 117.7(4) . .
C7 C2 C3 119.2(4) . .
N1 C2 C3 122.9(4) . .
C4 C3 C2 120.9(4) . .
C4 C3 H3 119.6 . .
C2 C3 H3 119.6 . .
C3 C4 C5 118.7(4) . .
C3 C4 H4 120.7 . .
C5 C4 H4 120.7 . .
C6 C5 C4 121.8(4) . .
C6 C5 N2 118.5(4) . .
C4 C5 N2 119.7(3) . .
C5 C6 C7 118.4(4) . .
C5 C6 H6 120.8 . .
C7 C6 H6 120.8 . .
C2 C7 C6 121.0(4) . .
C2 C7 H7 119.5 . .
C6 C7 H7 119.5 . .
O1 C8 C9 110.9(3) . .
O1 C8 C10 104.4(4) . .
C9 C8 C10 112.8(4) . .
O1 C8 H8 109.6 . .
C9 C8 H8 109.6 . .
C10 C8 H8 109.6 . .
C8 C9 H9A 109.5 . .
C8 C9 H9B 109.5 . .
H9A C9 H9B 109.5 . .
C8 C9 H9C 109.5 . .
H9A C9 H9C 109.5 . .
H9B C9 H9C 109.5 . .
C8 C10 H10A 109.5 . .
C8 C10 H10B 109.5 . .
H10A C10 H10B 109.5 . .
C8 C10 H10C 109.5 . .
H10A C10 H10C 109.5 . .
H10B C10 H10C 109.5 . .
C16 C11 C12 120.1(4) . .
C16 C11 P1 122.4(3) . .
C12 C11 P1 117.5(3) . .
C13 C12 C11 119.9(4) . .
C13 C12 H12 120.1 . .
C11 C12 H12 120.1 . .
C14 C13 C12 120.1(4) . .
C14 C13 H13 120.0 . .
C12 C13 H13 120.0 . .
C13 C14 C15 120.6(4) . .
C13 C14 H14 119.7 . .
C15 C14 H14 119.7 . .
C14 C15 C16 120.0(4) . .
C14 C15 H15 120.0 . .
C16 C15 H15 120.0 . .
C11 C16 C15 119.3(4) . .
C11 C16 H16 120.3 . .
C15 C16 H16 120.3 . .
C22 C21 C26 120.1(4) . .
C22 C21 P1 118.0(3) . .
C26 C21 P1 121.9(3) . .
C21 C22 C23 119.3(4) . .
C21 C22 H22 120.3 . .
C23 C22 H22 120.3 . .
C24 C23 C22 120.5(4) . .
C24 C23 H23 119.8 . .
C22 C23 H23 119.8 . .
C23 C24 C25 120.8(4) . .
C23 C24 H24 119.6 . .
C25 C24 H24 119.6 . .
C24 C25 C26 119.4(4) . .
C24 C25 H25 120.3 . .
C26 C25 H25 120.3 . .
C21 C26 C25 119.9(4) . .
C21 C26 H26 120.1 . .
C25 C26 H26 120.1 . .
C32 C31 C36 120.3(4) . .
C32 C31 P1 122.4(3) . .
C36 C31 P1 117.3(3) . .
C31 C32 C33 119.6(4) . .
C31 C32 H32 120.2 . .
C33 C32 H32 120.2 . .
C32 C33 C34 119.7(4) . .
C32 C33 H33 120.1 . .
C34 C33 H33 120.1 . .
C35 C34 C33 120.3(4) . .
C35 C34 H34 119.9 . .
C33 C34 H34 119.9 . .
C36 C35 C34 120.1(4) . .
C36 C35 H35 119.9 . .
C34 C35 H35 119.9 . .
C35 C36 C31 120.0(4) . .
C35 C36 H36 120.0 . .
C31 C36 H36 120.0 . .

loop_
_geom_bond_atom_site_label_1
_geom_bond_atom_site_label_2
_geom_bond_distance
_geom_bond_site_symmetry_2
Au P1 2.2582(10) .
Au S1 2.3032(11) .
S1 C1 1.750(4) .
P1 C21 1.816(4) .
P1 C11 1.816(4) .
P1 C31 1.822(4) .
O1 C1 1.352(5) .
O1 C8 1.481(5) .
O2 N2 1.222(5) .
O3 N2 1.239(5) .
N1 C1 1.282(6) .
N1 C2 1.400(5) .
N2 C5 1.448(5) .
C2 C7 1.386(6) .
C2 C3 1.402(6) .
C3 C4 1.374(6) .
C3 H3 0.9500 .
C4 C5 1.395(6) .
C4 H4 0.9500 .
C5 C6 1.386(6) .
C6 C7 1.389(6) .
C6 H6 0.9500 .
C7 H7 0.9500 .
C8 C9 1.503(7) .
C8 C10 1.510(6) .
C8 H8 1.0000 .
C9 H9A 0.9800 .
C9 H9B 0.9800 .
C9 H9C 0.9800 .
C10 H10A 0.9800 .
C10 H10B 0.9800 .
C10 H10C 0.9800 .
C11 C16 1.395(6) .
C11 C12 1.397(5) .
C12 C13 1.387(6) .
C12 H12 0.9500 .
C13 C14 1.381(6) .
C13 H13 0.9500 .
C14 C15 1.382(6) .
C14 H14 0.9500 .
C15 C16 1.401(6) .
C15 H15 0.9500 .
C16 H16 0.9500 .
C21 C22 1.390(6) .
C21 C26 1.395(6) .
C22 C23 1.406(6) .
C22 H22 0.9500 .
C23 C24 1.362(7) .
C23 H23 0.9500 .
C24 C25 1.394(7) .
C24 H24 0.9500 .
C25 C26 1.397(6) .
C25 H25 0.9500 .
C26 H26 0.9500 .
C31 C32 1.391(6) .
C31 C36 1.396(6) .
C32 C33 1.396(6) .
C32 H32 0.9500 .
C33 C34 1.397(6) .
C33 H33 0.9500 .
C34 C35 1.386(6) .
C34 H34 0.9500 .
C35 C36 1.382(6) .
C35 H35 0.9500 .
C36 H36 0.9500 .

loop_
_geom_torsion_atom_site_label_1
_geom_torsion_atom_site_label_2
_geom_torsion_atom_site_label_3
_geom_torsion_atom_site_label_4
_geom_torsion
_geom_torsion_site_symmetry_1
_geom_torsion_site_symmetry_2
_geom_torsion_site_symmetry_3
_geom_torsion_site_symmetry_4
C2 N1 C1 O1 175.8(3) . . . .
C2 N1 C1 S1 -4.3(6) . . . .
C8 O1 C1 N1 0.3(5) . . . .
C8 O1 C1 S1 -179.6(3) . . . .
Au S1 C1 N1 165.5(4) . . . .
Au S1 C1 O1 -14.7(3) . . . .
C1 N1 C2 C7 -111.2(5) . . . .
C1 N1 C2 C3 73.9(6) . . . .
C7 C2 C3 C4 -1.3(6) . . . .
N1 C2 C3 C4 173.5(4) . . . .
C2 C3 C4 C5 0.9(6) . . . .
C3 C4 C5 C6 0.6(6) . . . .
C3 C4 C5 N2 -178.4(4) . . . .
O2 N2 C5 C6 6.2(6) . . . .
O3 N2 C5 C6 -172.7(4) . . . .
O2 N2 C5 C4 -174.7(4) . . . .
O3 N2 C5 C4 6.3(5) . . . .
C4 C5 C6 C7 -1.8(6) . . . .
N2 C5 C6 C7 177.3(4) . . . .
N1 C2 C7 C6 -174.9(4) . . . .
C3 C2 C7 C6 0.2(6) . . . .
C5 C6 C7 C2 1.3(6) . . . .
C1 O1 C8 C9 -73.0(5) . . . .
C1 O1 C8 C10 165.3(3) . . . .
C21 P1 C11 C16 -110.8(4) . . . .
C31 P1 C11 C16 1.2(4) . . . .
Au P1 C11 C16 124.7(3) . . . .
C21 P1 C11 C12 68.8(3) . . . .
C31 P1 C11 C12 -179.3(3) . . . .
Au P1 C11 C12 -55.7(3) . . . .
C16 C11 C12 C13 2.3(6) . . . .
P1 C11 C12 C13 -177.3(3) . . . .
C11 C12 C13 C14 -2.4(6) . . . .
C12 C13 C14 C15 1.3(6) . . . .
C13 C14 C15 C16 -0.1(6) . . . .
C12 C11 C16 C15 -1.0(6) . . . .
P1 C11 C16 C15 178.5(3) . . . .
C14 C15 C16 C11 -0.1(6) . . . .
C11 P1 C21 C22 -146.4(3) . . . .
C31 P1 C21 C22 102.9(3) . . . .
Au P1 C21 C22 -19.0(4) . . . .
C11 P1 C21 C26 35.5(4) . . . .
C31 P1 C21 C26 -75.1(4) . . . .
Au P1 C21 C26 162.9(3) . . . .
C26 C21 C22 C23 1.7(6) . . . .
P1 C21 C22 C23 -176.4(3) . . . .
C21 C22 C23 C24 -1.3(7) . . . .
C22 C23 C24 C25 0.5(7) . . . .
C23 C24 C25 C26 -0.1(7) . . . .
C22 C21 C26 C25 -1.3(6) . . . .
P1 C21 C26 C25 176.7(3) . . . .
C24 C25 C26 C21 0.5(6) . . . .
C21 P1 C31 C32 22.4(4) . . . .
C11 P1 C31 C32 -88.1(4) . . . .
Au P1 C31 C32 144.9(3) . . . .
C21 P1 C31 C36 -157.3(3) . . . .
C11 P1 C31 C36 92.1(3) . . . .
Au P1 C31 C36 -34.9(3) . . . .
C36 C31 C32 C33 -0.5(6) . . . .
P1 C31 C32 C33 179.7(3) . . . .
C31 C32 C33 C34 0.8(6) . . . .
C32 C33 C34 C35 -1.0(7) . . . .
C33 C34 C35 C36 1.1(6) . . . .
C34 C35 C36 C31 -0.8(6) . . . .
C32 C31 C36 C35 0.6(6) . . . .
P1 C31 C36 C35 -179.6(3) . . . .
